data_7052460
loop_
_publ_author_name
'Liu, Zheng'
'Liu, Ping'
'Chen, Yun'
'Wang, Jian'
'Huang, Meihua'

_publ_section_title
;
 Synthesis, structures, and photoluminescent properties of two ligand
 unsupported silver(i) coordination polymers from isonicotinate anions
;
_journal_issue 3
_journal_name_full 'New Journal of Chemistry'
_journal_page_first 474
_journal_paper_doi 10.1039/b417363e
_journal_volume 29
_journal_year 2005
_chemical_formula_sum 'C24.5 H20 Ag4 N4 O9.5'
_chemical_formula_weight 953.93
_chemical_name_systematic
;
?
;
_space_group_IT_number 2
_symmetry_cell_setting triclinic
_symmetry_space_group_name_Hall '-P 1'
_symmetry_space_group_name_H-M 'P -1'
_atom_sites_solution_hydrogens geom
_atom_sites_solution_primary direct
_atom_sites_solution_secondary difmap
_audit_creation_method SHELXL-97
_cell_angle_alpha 107.936(10)
_cell_angle_beta 99.633(6)
_cell_angle_gamma 90.210(7)
_cell_formula_units_Z 2
_cell_length_a 8.6509(12)
_cell_length_b 12.618(2)
_cell_length_c 14.000(3)
_cell_measurement_temperature 173(2)
_cell_volume 1430.9(4)
_computing_cell_refinement 'Bruker XSCANS'
_computing_data_collection 'Bruker XSCANS'
_computing_data_reduction 'Bruker SHELXTL'
_computing_molecular_graphics 'Bruker SHELXTL'
_computing_publication_material 'Bruker SHELXTL'
_computing_structure_refinement 'SHELXL-97 (Sheldrick, 1997)'
_computing_structure_solution 'SHELXS-97 (Sheldrick, 1990)'
_diffrn_ambient_temperature 173(2)
_diffrn_measured_fraction_theta_full 0.981
_diffrn_measured_fraction_theta_max 0.981
_diffrn_measurement_device_type 'Bruker P4'
_diffrn_measurement_method '\w scans'
_diffrn_radiation_monochromator graphite
_diffrn_radiation_source 'fine-focus sealed tube'
_diffrn_radiation_type MoK\a
_diffrn_radiation_wavelength 0.71073
_diffrn_reflns_av_R_equivalents 0.0160
_diffrn_reflns_av_sigmaI/netI 0.0274
_diffrn_reflns_limit_h_max 11
_diffrn_reflns_limit_h_min -10
_diffrn_reflns_limit_k_max 16
_diffrn_reflns_limit_k_min -16
_diffrn_reflns_limit_l_max 18
_diffrn_reflns_limit_l_min -17
_diffrn_reflns_number 10946
_diffrn_reflns_theta_full 27.48
_diffrn_reflns_theta_max 27.48
_diffrn_reflns_theta_min 3.02
_exptl_absorpt_coefficient_mu 2.757
_exptl_absorpt_correction_type none
_exptl_crystal_density_diffrn 2.214
_exptl_crystal_density_method 'not measured'
_exptl_crystal_F_000 918
_refine_diff_density_max 1.522
_refine_diff_density_min -1.028
_refine_diff_density_rms 0.141
_refine_ls_extinction_method none
_refine_ls_goodness_of_fit_ref 1.066
_refine_ls_hydrogen_treatment mixed
_refine_ls_matrix_type full
_refine_ls_number_parameters 407
_refine_ls_number_reflns 6442
_refine_ls_number_restraints 2
_refine_ls_restrained_S_all 1.066
_refine_ls_R_factor_all 0.0519
_refine_ls_R_factor_gt 0.0373
_refine_ls_shift/su_max 0.002
_refine_ls_shift/su_mean 0.000
_refine_ls_structure_factor_coef Fsqd
_refine_ls_weighting_details 'calc w=1/[\s^2^(Fo^2^)+(0.0336P)^2^+6.8239P] where P=(Fo^2^+2Fc^2^)/3'
_refine_ls_weighting_scheme calc
_refine_ls_wR_factor_gt 0.0829
_refine_ls_wR_factor_ref 0.0911
_reflns_number_gt 5062
_reflns_number_total 6442
_reflns_threshold_expression >2sigma(I)
_cod_data_source_file b417363e.txt
_cod_data_source_block I
_cod_depositor_comments
;
The following automatic conversions were performed:
'_symmetry_cell_setting' value 'Triclinic' changed to 'triclinic'
according to '/home/saulius/struct/CIF-dictionaries/cif_core.dic'
dictionary named 'cif_core.dic' version 2.4.1 from 2010-06-29.

Automatic conversion script
Id: cif_fix_enum 1527 2010-12-29 10:47:43Z saulius 
;
_cod_original_sg_symbol_H-M P-1
_cod_original_formula_sum 'C24.50 H20 Ag4 N4 O9.50'
_cod_database_code 7052460

loop_
_symmetry_equiv_pos_as_xyz
'x, y, z'
'-x, -y, -z'

loop_
_atom_site_label
_atom_site_type_symbol
_atom_site_fract_x
_atom_site_fract_y
_atom_site_fract_z
_atom_site_U_iso_or_equiv
_atom_site_adp_type
_atom_site_occupancy
_atom_site_symmetry_multiplicity
_atom_site_calc_flag
_atom_site_refinement_flags
_atom_site_disorder_assembly
_atom_site_disorder_group
Ag1 Ag -0.11478(4) 0.51475(3) 0.60634(3) 0.02015(9) Uani 1 1 d . . .
Ag2 Ag 0.12013(4) 0.65700(3) 0.75249(3) 0.02153(10) Uani 1 1 d . . .
Ag3 Ag 0.99029(5) 1.03837(3) 1.25647(3) 0.02490(10) Uani 1 1 d . . .
Ag4 Ag 1.01111(4) 1.13788(3) 1.10452(3) 0.01940(9) Uani 1 1 d . . .
C1 C 1.5952(6) 1.3336(4) 1.5206(4) 0.0244(10) Uani 1 1 d . . .
H1 H 1.6358 1.3205 1.5831 0.029 Uiso 1 1 calc R . .
C2 C 1.4636(6) 1.2694(4) 1.4589(4) 0.0221(10) Uani 1 1 d . . .
H2 H 1.4176 1.2124 1.4782 0.027 Uiso 1 1 calc R . .
C3 C 1.4002(6) 1.2896(4) 1.3687(4) 0.0199(9) Uani 1 1 d . . .
C4 C 1.4718(6) 1.3731(4) 1.3436(4) 0.0203(10) Uani 1 1 d . . .
H4 H 1.4296 1.3903 1.2833 0.024 Uiso 1 1 calc R . .
C5 C 1.6065(6) 1.4318(4) 1.4077(4) 0.0221(10) Uani 1 1 d . . .
H5 H 1.6572 1.4871 1.3886 0.026 Uiso 1 1 calc R . .
C6 C 1.2589(6) 1.2203(4) 1.2981(3) 0.0196(9) Uani 1 1 d . . .
C7 C 0.7471(6) 0.9472(4) 1.0609(4) 0.0207(10) Uani 1 1 d . . .
C8 C 0.6072(5) 0.8763(4) 0.9909(4) 0.0196(9) Uani 1 1 d . . .
C9 C 0.5287(6) 0.7978(4) 1.0193(4) 0.0217(10) Uani 1 1 d . . .
H9 H 0.5647 0.7850 1.0825 0.026 Uiso 1 1 calc R . .
C10 C 0.3961(6) 0.7378(4) 0.9533(4) 0.0233(10) Uani 1 1 d . . .
H10 H 0.3435 0.6836 0.9727 0.028 Uiso 1 1 calc R . .
C11 C 0.4168(6) 0.8294(4) 0.8371(4) 0.0207(10) Uani 1 1 d . . .
H11 H 0.3773 0.8421 0.7743 0.025 Uiso 1 1 calc R . .
C12 C 0.5522(6) 0.8905(4) 0.8974(4) 0.0210(10) Uani 1 1 d . . .
H12 H 0.6060 0.9412 0.8746 0.025 Uiso 1 1 calc R . .
C13 C 0.0063(6) 0.4463(4) 0.7961(3) 0.0188(9) Uani 1 1 d . . .
C14 C 0.0082(6) 0.3751(4) 0.8658(3) 0.0186(9) Uani 1 1 d . . .
C15 C -0.1024(6) 0.2863(4) 0.8422(3) 0.0204(10) Uani 1 1 d . . .
H15 H -0.1797 0.2693 0.7820 0.025 Uiso 1 1 calc R . .
C16 C -0.0982(6) 0.2228(4) 0.9082(4) 0.0241(10) Uani 1 1 d . . .
H16 H -0.1705 0.1601 0.8903 0.029 Uiso 1 1 calc R . .
C17 C 0.1104(6) 0.3328(4) 1.0193(4) 0.0197(9) Uani 1 1 d . . .
H17 H 0.1834 0.3501 1.0815 0.024 Uiso 1 1 calc R . .
C18 C 0.1177(6) 0.3979(4) 0.9556(4) 0.0220(10) Uani 1 1 d . . .
H18 H 0.1961 0.4569 0.9733 0.026 Uiso 1 1 calc R . .
C19 C 0.0204(6) 0.7201(4) 0.5562(3) 0.0185(9) Uani 1 1 d . . .
C20 C 0.0212(6) 0.7909(4) 0.4858(3) 0.0186(9) Uani 1 1 d . . .
C21 C 0.1415(6) 0.8698(4) 0.5002(4) 0.0219(10) Uani 1 1 d . . .
H21 H 0.2273 0.8815 0.5552 0.026 Uiso 1 1 calc R . .
C22 C 0.1352(6) 0.9314(4) 0.4333(4) 0.0228(10) Uani 1 1 d . . .
H22 H 0.2189 0.9848 0.4431 0.027 Uiso 1 1 calc R . .
C23 C -0.1001(6) 0.8414(4) 0.3407(4) 0.0242(10) Uani 1 1 d . . .
H23 H -0.1841 0.8310 0.2849 0.029 Uiso 1 1 calc R . .
C24 C -0.1023(6) 0.7754(4) 0.4041(4) 0.0203(9) Uani 1 1 d . . .
H24 H -0.1858 0.7211 0.3919 0.024 Uiso 1 1 calc R . .
C25 C 0.5249(12) 0.4450(9) 0.8433(8) 0.026(2) Uani 0.50 1 d P . .
H25A H 0.6226 0.4193 0.8194 0.038 Uiso 0.50 1 calc PR . .
H25B H 0.5234 0.4323 0.9087 0.038 Uiso 0.50 1 calc PR . .
H25C H 0.5187 0.5248 0.8518 0.038 Uiso 0.50 1 calc PR . .
H10A H 0.492(14) 0.246(7) 0.713(8) 0.14(5) Uiso 1 1 d D . .
H11A H 0.581(4) 0.065(4) 0.725(4) 0.018(13) Uiso 1 1 d D . .
N1 N 1.6674(5) 1.4130(3) 1.4959(3) 0.0210(8) Uani 1 1 d . . .
N2 N 0.3398(5) 0.7536(3) 0.8637(3) 0.0223(9) Uani 1 1 d . . .
N3 N 0.0052(5) 0.2473(3) 0.9966(3) 0.0198(8) Uani 1 1 d . . .
N4 N 0.0155(5) 0.9190(3) 0.3552(3) 0.0225(9) Uani 1 1 d . . .
O1 O 1.2298(5) 1.1279(3) 1.3112(3) 0.0356(10) Uani 1 1 d . . .
O2 O 1.1853(4) 1.2588(3) 1.2328(3) 0.0238(7) Uani 1 1 d . . .
O3 O 0.7714(5) 0.9476(3) 1.1514(3) 0.0350(9) Uani 1 1 d . . .
O4 O 0.8274(4) 1.0008(3) 1.0216(3) 0.0250(7) Uani 1 1 d . . .
O5 O 0.1299(4) 0.5060(3) 0.8084(3) 0.0315(9) Uani 1 1 d . . .
O6 O -0.1174(4) 0.4412(3) 0.7338(3) 0.0280(8) Uani 1 1 d . . .
O7 O -0.0608(4) 0.6309(3) 0.5224(3) 0.0237(7) Uani 1 1 d . . .
O8 O 0.1059(4) 0.7597(3) 0.6438(3) 0.0238(7) Uani 1 1 d . . .
O9 O 0.4039(9) 0.3891(8) 0.7756(8) 0.059(3) Uani 0.50 1 d P . .
H9A H 0.3578 0.4313 0.7454 0.088 Uiso 0.50 1 calc PR . .
O10 O 0.5371(16) 0.1933(12) 0.6749(11) 0.080(4) Uani 0.50 1 d PD . .
O11 O 0.4859(16) 0.0404(19) 0.6929(10) 0.145(9) Uani 0.50 1 d PD . .

loop_
_atom_site_aniso_label
_atom_site_aniso_U_11
_atom_site_aniso_U_22
_atom_site_aniso_U_33
_atom_site_aniso_U_23
_atom_site_aniso_U_13
_atom_site_aniso_U_12
Ag1 0.02184(19) 0.02122(18) 0.01739(18) 0.01073(14) -0.00530(13) -0.00782(14)
Ag2 0.02371(19) 0.02257(19) 0.01832(18) 0.01233(15) -0.00737(14) -0.00891(14)
Ag3 0.0312(2) 0.02399(19) 0.01912(19) 0.01369(15) -0.00965(15) -0.01287(16)
Ag4 0.02311(19) 0.01906(18) 0.01582(17) 0.00914(14) -0.00397(13) -0.00692(14)
C1 0.025(3) 0.024(2) 0.021(2) 0.006(2) -0.0021(19) -0.001(2)
C2 0.021(2) 0.021(2) 0.024(2) 0.008(2) -0.0008(19) -0.0010(19)
C3 0.019(2) 0.019(2) 0.019(2) 0.0028(18) 0.0001(18) -0.0003(18)
C4 0.019(2) 0.022(2) 0.016(2) 0.0021(18) 0.0003(17) -0.0027(19)
C5 0.019(2) 0.024(2) 0.020(2) 0.0040(19) -0.0005(18) -0.0032(19)
C6 0.021(2) 0.019(2) 0.017(2) 0.0039(18) 0.0004(18) -0.0032(18)
C7 0.021(2) 0.016(2) 0.021(2) 0.0033(18) -0.0017(18) -0.0018(18)
C8 0.016(2) 0.018(2) 0.019(2) 0.0005(18) -0.0012(17) -0.0005(18)
C9 0.021(2) 0.024(2) 0.018(2) 0.0073(19) -0.0033(18) -0.0023(19)
C10 0.022(2) 0.026(2) 0.020(2) 0.008(2) -0.0029(19) -0.006(2)
C11 0.018(2) 0.022(2) 0.018(2) 0.0021(18) 0.0001(17) -0.0002(19)
C12 0.021(2) 0.019(2) 0.019(2) 0.0020(18) 0.0024(18) -0.0042(19)
C13 0.024(2) 0.016(2) 0.017(2) 0.0065(18) 0.0029(18) 0.0014(18)
C14 0.020(2) 0.022(2) 0.018(2) 0.0102(18) 0.0058(18) 0.0038(18)
C15 0.025(2) 0.022(2) 0.014(2) 0.0092(18) -0.0024(18) -0.0030(19)
C16 0.025(3) 0.027(3) 0.023(2) 0.015(2) -0.0018(19) -0.004(2)
C17 0.021(2) 0.019(2) 0.018(2) 0.0059(18) 0.0014(18) 0.0027(19)
C18 0.025(3) 0.021(2) 0.021(2) 0.0088(19) 0.0015(19) -0.0015(19)
C19 0.021(2) 0.025(2) 0.013(2) 0.0108(19) 0.0059(17) 0.0061(19)
C20 0.028(3) 0.015(2) 0.013(2) 0.0046(17) 0.0045(18) 0.0022(19)
C21 0.026(3) 0.019(2) 0.020(2) 0.0087(19) -0.0021(19) -0.0058(19)
C22 0.026(3) 0.023(2) 0.019(2) 0.0078(19) 0.0000(19) -0.005(2)
C23 0.028(3) 0.025(2) 0.021(2) 0.012(2) -0.0016(19) 0.000(2)
C24 0.023(2) 0.020(2) 0.020(2) 0.0111(19) 0.0020(18) -0.0041(19)
C25 0.020(5) 0.027(5) 0.032(5) 0.015(4) -0.001(4) 0.009(4)
N1 0.018(2) 0.021(2) 0.018(2) 0.0022(16) -0.0043(15) -0.0060(16)
N2 0.020(2) 0.020(2) 0.022(2) 0.0028(16) -0.0022(16) -0.0027(16)
N3 0.026(2) 0.0193(19) 0.0161(19) 0.0093(16) 0.0015(16) -0.0019(16)
N4 0.031(2) 0.022(2) 0.0161(19) 0.0101(16) 0.0022(16) -0.0020(17)
O1 0.035(2) 0.0254(19) 0.040(2) 0.0152(17) -0.0209(17) -0.0115(16)
O2 0.0305(19) 0.0219(17) 0.0195(17) 0.0095(14) 0.0003(14) 0.0005(15)
O3 0.034(2) 0.041(2) 0.030(2) 0.0204(18) -0.0136(16) -0.0178(18)
O4 0.0216(18) 0.0240(18) 0.0252(18) 0.0044(15) -0.0012(14) -0.0064(14)
O5 0.030(2) 0.037(2) 0.036(2) 0.0277(18) -0.0037(16) -0.0035(17)
O6 0.0232(19) 0.033(2) 0.0271(19) 0.0152(16) -0.0073(15) -0.0027(15)
O7 0.0280(19) 0.0251(18) 0.0209(17) 0.0129(15) 0.0014(14) -0.0015(15)
O8 0.0297(19) 0.0195(16) 0.0222(18) 0.0116(14) -0.0047(14) -0.0040(14)
O9 0.013(4) 0.059(6) 0.064(6) -0.034(5) -0.003(4) 0.008(4)
O10 0.071(9) 0.084(9) 0.094(10) 0.024(8) 0.046(8) 0.021(7)
O11 0.055(8) 0.27(2) 0.059(8) -0.018(11) -0.006(6) 0.086(12)

loop_
_atom_type_symbol
_atom_type_description
_atom_type_scat_dispersion_real
_atom_type_scat_dispersion_imag
_atom_type_scat_source
C C 0.0033 0.0016 'International Tables Vol C Tables 4.2.6.8 and 6.1.1.4'
H H 0.0000 0.0000 'International Tables Vol C Tables 4.2.6.8 and 6.1.1.4'
N N 0.0061 0.0033 'International Tables Vol C Tables 4.2.6.8 and 6.1.1.4'
O O 0.0106 0.0060 'International Tables Vol C Tables 4.2.6.8 and 6.1.1.4'
Ag Ag -0.8971 1.1015 'International Tables Vol C Tables 4.2.6.8 and 6.1.1.4'

loop_
_geom_angle_atom_site_label_1
_geom_angle_atom_site_label_2
_geom_angle_atom_site_label_3
_geom_angle
_geom_angle_site_symmetry_1
_geom_angle_site_symmetry_3
_geom_angle_publ_flag
O7 Ag1 O6 160.75(13) . . ?
O7 Ag1 N1 100.55(14) . 1_344 ?
O6 Ag1 N1 97.82(14) . 1_344 ?
O7 Ag1 Ag2 79.63(9) . . ?
O6 Ag1 Ag2 81.39(9) . . ?
N1 Ag1 Ag2 172.36(10) 1_344 . ?
O5 Ag2 O8 159.86(14) . . ?
O5 Ag2 N2 96.38(14) . . ?
O8 Ag2 N2 96.16(14) . . ?
O5 Ag2 Ag1 79.50(10) . . ?
O8 Ag2 Ag1 85.85(9) . . ?
N2 Ag2 Ag1 171.24(10) . . ?
O5 Ag2 Ag4 113.46(11) . 2_677 ?
O8 Ag2 Ag4 84.94(9) . 2_677 ?
N2 Ag2 Ag4 75.70(10) . 2_677 ?
Ag1 Ag2 Ag4 113.01(2) . 2_677 ?
O1 Ag3 O3 160.80(15) . . ?
O1 Ag3 N4 98.91(14) . 1_656 ?
O3 Ag3 N4 94.77(15) . 1_656 ?
O1 Ag3 Ag4 78.08(10) . . ?
O3 Ag3 Ag4 85.02(10) . . ?
N4 Ag3 Ag4 163.71(10) 1_656 . ?
O4 Ag4 O2 161.15(13) . . ?
O4 Ag4 N3 104.07(14) . 1_665 ?
O2 Ag4 N3 93.76(13) . 1_665 ?
O4 Ag4 Ag3 79.03(9) . . ?
O2 Ag4 Ag3 82.34(9) . . ?
N3 Ag4 Ag3 169.45(10) 1_665 . ?
O4 Ag4 Ag2 112.85(9) . 2_677 ?
O2 Ag4 Ag2 62.27(9) . 2_677 ?
N3 Ag4 Ag2 84.48(10) 1_665 2_677 ?
Ag3 Ag4 Ag2 85.037(19) . 2_677 ?
N1 C1 C2 123.0(5) . . ?
C3 C2 C1 119.2(5) . . ?
C4 C3 C2 118.3(5) . . ?
C4 C3 C6 120.6(4) . . ?
C2 C3 C6 121.0(4) . . ?
C3 C4 C5 119.3(5) . . ?
N1 C5 C4 122.5(5) . . ?
O2 C6 O1 127.0(4) . . ?
O2 C6 C3 117.3(4) . . ?
O1 C6 C3 115.7(4) . . ?
O3 C7 O4 126.6(5) . . ?
O3 C7 C8 117.1(4) . . ?
O4 C7 C8 116.3(4) . . ?
C12 C8 C9 118.5(4) . . ?
C12 C8 C7 120.2(4) . . ?
C9 C8 C7 121.4(4) . . ?
C8 C9 C10 118.9(4) . . ?
N2 C10 C9 122.8(5) . . ?
N2 C11 C12 123.0(5) . . ?
C8 C12 C11 119.1(5) . . ?
O6 C13 O5 126.9(4) . . ?
O6 C13 C14 117.0(4) . . ?
O5 C13 C14 116.1(4) . . ?
C15 C14 C18 118.4(4) . . ?
C15 C14 C13 120.4(4) . . ?
C18 C14 C13 121.1(4) . . ?
C14 C15 C16 119.0(4) . . ?
N3 C16 C15 122.2(5) . . ?
N3 C17 C18 122.7(4) . . ?
C14 C18 C17 119.0(5) . . ?
O7 C19 O8 127.3(4) . . ?
O7 C19 C20 117.4(4) . . ?
O8 C19 C20 115.3(4) . . ?
C21 C20 C24 119.1(4) . . ?
C21 C20 C19 121.9(4) . . ?
C24 C20 C19 119.1(4) . . ?
C20 C21 C22 119.0(4) . . ?
N4 C22 C21 122.8(5) . . ?
N4 C23 C24 122.9(5) . . ?
C20 C24 C23 118.3(4) . . ?
C1 N1 C5 117.7(4) . . ?
C1 N1 Ag1 119.4(3) . 1_766 ?
C5 N1 Ag1 122.8(3) . 1_766 ?
C11 N2 C10 117.7(4) . . ?
C11 N2 Ag2 118.3(3) . . ?
C10 N2 Ag2 124.0(3) . . ?
C17 N3 C16 118.6(4) . . ?
C17 N3 Ag4 120.0(3) . 1_445 ?
C16 N3 Ag4 121.3(3) . 1_445 ?
C23 N4 C22 118.0(4) . . ?
C23 N4 Ag3 119.4(3) . 1_454 ?
C22 N4 Ag3 122.3(3) . 1_454 ?
C6 O1 Ag3 121.9(3) . . ?
C6 O2 Ag4 116.6(3) . . ?
C7 O3 Ag3 119.1(3) . . ?
C7 O4 Ag4 126.7(3) . . ?
C13 O5 Ag2 119.9(3) . . ?
C13 O6 Ag1 119.2(3) . . ?
C19 O7 Ag1 128.1(3) . . ?
C19 O8 Ag2 118.0(3) . . ?

loop_
_geom_bond_atom_site_label_1
_geom_bond_atom_site_label_2
_geom_bond_distance
_geom_bond_site_symmetry_2
_geom_bond_publ_flag
Ag1 O7 2.233(3) . ?
Ag1 O6 2.253(4) . ?
Ag1 N1 2.318(4) 1_344 ?
Ag1 Ag2 2.8031(6) . ?
Ag2 O5 2.268(3) . ?
Ag2 O8 2.272(3) . ?
Ag2 N2 2.312(4) . ?
Ag2 Ag4 3.0962(7) 2_677 ?
Ag3 O1 2.253(4) . ?
Ag3 O3 2.253(4) . ?
Ag3 N4 2.325(4) 1_656 ?
Ag3 Ag4 2.8118(6) . ?
Ag4 O4 2.234(3) . ?
Ag4 O2 2.283(4) . ?
Ag4 N3 2.335(4) 1_665 ?
Ag4 Ag2 3.0962(7) 2_677 ?
C1 N1 1.340(6) . ?
C1 C2 1.390(7) . ?
C2 C3 1.388(7) . ?
C3 C4 1.383(7) . ?
C3 C6 1.514(6) . ?
C4 C5 1.395(7) . ?
C5 N1 1.349(6) . ?
C6 O2 1.248(6) . ?
C6 O1 1.266(6) . ?
C7 O3 1.247(6) . ?
C7 O4 1.264(6) . ?
C7 C8 1.510(6) . ?
C8 C12 1.381(7) . ?
C8 C9 1.388(7) . ?
C9 C10 1.396(7) . ?
C10 N2 1.342(6) . ?
C11 N2 1.339(6) . ?
C11 C12 1.393(7) . ?
C13 O6 1.250(6) . ?
C13 O5 1.263(6) . ?
C13 C14 1.515(6) . ?
C14 C15 1.392(7) . ?
C14 C18 1.392(7) . ?
C15 C16 1.394(6) . ?
C16 N3 1.348(6) . ?
C17 N3 1.333(6) . ?
C17 C18 1.394(7) . ?
C19 O7 1.241(6) . ?
C19 O8 1.272(6) . ?
C19 C20 1.521(6) . ?
C20 C21 1.384(7) . ?
C20 C24 1.392(7) . ?
C21 C22 1.385(7) . ?
C22 N4 1.344(6) . ?
C23 N4 1.343(6) . ?
C23 C24 1.394(6) . ?
C25 O9 1.320(13) . ?
N1 Ag1 2.318(4) 1_766 ?
N3 Ag4 2.335(4) 1_445 ?
N4 Ag3 2.325(4) 1_454 ?
